data_4028308
loop_
_publ_author_name
'Ming-Chang P. Yeh'
'Chia-Jung Liang'
'Tzu-Lin Huang'
'Hsiao-Ju Hsu'
'Yu-Shuo Tsau'

_publ_section_title
;
 Transition-Metal-Free Carbofluorination of TBS-Protected
 Nitrogen-Containing Cyclic Enynols: Synthesis of Fluorinated Azabicycles
;
_journal_name_full 'Journal of Organic Chemistry'
_journal_page_first 5521
_journal_page_last 5529
_journal_paper_doi 10.1021/jo400634c
_journal_volume 78
_journal_year 2013
_chemical_formula_moiety 'C23 H23 F N2 O4 S'
_chemical_formula_sum 'C23 H23 F N2 O4 S'
_chemical_formula_weight 442.49
_chemical_name_systematic
;
 ?
;
_space_group_IT_number 14
_symmetry_cell_setting monoclinic
_symmetry_space_group_name_Hall '-P 2ybc'
_symmetry_space_group_name_H-M 'P 1 21/c 1'
_atom_sites_solution_hydrogens geom
_atom_sites_solution_primary direct
_atom_sites_solution_secondary difmap
_audit_creation_method SHELXL-97
_cell_angle_alpha 90.00
_cell_angle_beta 92.396(5)
_cell_angle_gamma 90.00
_cell_formula_units_Z 4
_cell_length_a 12.3463(15)
_cell_length_b 6.1068(7)
_cell_length_c 27.655(3)
_cell_measurement_reflns_used 0
_cell_measurement_temperature 200(2)
_cell_measurement_theta_max 0
_cell_measurement_theta_min 0
_cell_volume 2083.3(4)
_computing_molecular_graphics 'Ortep-3 for Windows (Farrugia, 1997)'
_computing_publication_material 'WinGX publication routines (Farrugia, 1999)'
_computing_structure_refinement 'SHELXL-97 (Sheldrick, 1997)'
_computing_structure_solution 'SHELXS-86 (Sheldrick, 1986)'
_diffrn_ambient_temperature 200(2)
_diffrn_measured_fraction_theta_full 0.975
_diffrn_measured_fraction_theta_max 0.975
_diffrn_radiation_monochromator graphite
_diffrn_radiation_source 'fine-focus sealed tube'
_diffrn_radiation_type MoK\a
_diffrn_radiation_wavelength 0.71073
_diffrn_reflns_av_R_equivalents 0.0538
_diffrn_reflns_av_sigmaI/netI 0.0887
_diffrn_reflns_limit_h_max 14
_diffrn_reflns_limit_h_min -14
_diffrn_reflns_limit_k_max 7
_diffrn_reflns_limit_k_min -6
_diffrn_reflns_limit_l_max 32
_diffrn_reflns_limit_l_min -26
_diffrn_reflns_number 10268
_diffrn_reflns_theta_full 25.03
_diffrn_reflns_theta_max 25.03
_diffrn_reflns_theta_min 1.47
_exptl_absorpt_coefficient_mu 0.198
_exptl_absorpt_correction_T_max 0.9902
_exptl_absorpt_correction_T_min 0.9214
_exptl_absorpt_correction_type multi-scan
_exptl_crystal_colour colorless
_exptl_crystal_density_diffrn 1.411
_exptl_crystal_description prism
_exptl_crystal_F_000 928
_exptl_crystal_size_max 0.42
_exptl_crystal_size_mid 0.17
_exptl_crystal_size_min 0.05
_refine_diff_density_max 0.345
_refine_diff_density_min -0.404
_refine_diff_density_rms 0.121
_refine_ls_extinction_method none
_refine_ls_goodness_of_fit_ref 1.013
_refine_ls_hydrogen_treatment constr
_refine_ls_matrix_type full
_refine_ls_number_parameters 280
_refine_ls_number_reflns 3599
_refine_ls_number_restraints 0
_refine_ls_restrained_S_all 1.013
_refine_ls_R_factor_all 0.1204
_refine_ls_R_factor_gt 0.0554
_refine_ls_shift/su_max 0.001
_refine_ls_shift/su_mean 0.000
_refine_ls_structure_factor_coef Fsqd
_refine_ls_weighting_details 'calc w=1/[\s^2^(Fo^2^)+(0.1146P)^2^+0.0000P] where P=(Fo^2^+2Fc^2^)/3'
_refine_ls_weighting_scheme calc
_refine_ls_wR_factor_gt 0.1413
_refine_ls_wR_factor_ref 0.2036
_reflns_number_gt 2143
_reflns_number_total 3599
_reflns_threshold_expression >2sigma(I)
_cod_data_source_file jo400634c_si_005.cif
_cod_data_source_block ch14742
_cod_original_sg_symbol_H-M 'P 21/c'
_cod_database_code 4028308

loop_
_symmetry_equiv_pos_as_xyz
'x, y, z'
'-x, y+1/2, -z+1/2'
'-x, -y, -z'
'x, -y-1/2, z-1/2'

loop_
_atom_site_label
_atom_site_type_symbol
_atom_site_fract_x
_atom_site_fract_y
_atom_site_fract_z
_atom_site_U_iso_or_equiv
_atom_site_adp_type
_atom_site_occupancy
_atom_site_symmetry_multiplicity
_atom_site_calc_flag
_atom_site_refinement_flags
C1 C 0.5568(3) 0.9733(7) 0.83885(14) 0.0294(10) Uani 1 1 d .
C2 C 0.5269(3) 0.7670(7) 0.82140(15) 0.0323(11) Uani 1 1 d .
H2 H 0.4734 0.6843 0.8371 0.039 Uiso 1 1 calc R
C3 C 0.5752(3) 0.6837(8) 0.78134(15) 0.0348(11) Uani 1 1 d .
H3 H 0.5545 0.5428 0.7697 0.042 Uiso 1 1 calc R
C4 C 0.6530(3) 0.8001(8) 0.75776(14) 0.0333(11) Uani 1 1 d .
C5 C 0.7026(4) 0.7104(9) 0.71354(16) 0.0508(14) Uani 1 1 d .
H5A H 0.6803 0.7972 0.6855 0.061 Uiso 1 1 d R
H5B H 0.7706 0.7210 0.7153 0.061 Uiso 1 1 d R
H5C H 0.6798 0.5711 0.7032 0.061 Uiso 1 1 d R
C6 C 0.6837(3) 1.0046(8) 0.77587(15) 0.0355(11) Uani 1 1 d .
H6 H 0.7382 1.0854 0.7605 0.043 Uiso 1 1 calc R
C7 C 0.6360(3) 1.0918(7) 0.81586(15) 0.0340(11) Uani 1 1 d .
H7 H 0.6572 1.2322 0.8276 0.041 Uiso 1 1 calc R
C8 C 0.5659(3) 0.7773(7) 0.95135(16) 0.0354(11) Uani 1 1 d .
H8A H 0.5583 0.6885 0.9215 0.043 Uiso 1 1 calc R
H8B H 0.5021 0.7488 0.9709 0.043 Uiso 1 1 calc R
C9 C 0.6670(3) 0.7102(7) 0.97952(14) 0.0291(10) Uani 1 1 d .
C10 C 0.6635(3) 0.6152(7) 1.02267(14) 0.0335(11) Uani 1 1 d .
H10 H 0.5941 0.5959 1.0356 0.040 Uiso 1 1 calc R
C11 C 0.7588(4) 0.5365(8) 1.05242(15) 0.0430(12) Uani 1 1 d .
H11A H 0.7454 0.3849 1.0633 0.052 Uiso 1 1 calc R
H11B H 0.7688 0.6300 1.0815 0.052 Uiso 1 1 calc R
C12 C 0.8617(4) 0.5417(8) 1.02386(17) 0.0452(13) Uani 1 1 d .
H12A H 0.9258 0.5337 1.0465 0.054 Uiso 1 1 calc R
H12B H 0.8630 0.4128 1.0022 0.054 Uiso 1 1 calc R
C13 C 0.8672(3) 0.7500(8) 0.99393(16) 0.0410(12) Uani 1 1 d .
H13A H 0.9370 0.7548 0.9776 0.049 Uiso 1 1 calc R
H13B H 0.8640 0.8789 1.0155 0.049 Uiso 1 1 calc R
C14 C 0.7728(3) 0.7600(7) 0.95575(14) 0.0292(10) Uani 1 1 d .
H14 H 0.7850 0.6481 0.9301 0.035 Uiso 1 1 calc R
C15 C 0.7663(3) 0.9871(7) 0.93236(14) 0.0278(10) Uani 1 1 d .
C16 C 0.8373(3) 1.0559(7) 0.90112(14) 0.0307(10) Uani 1 1 d .
C17 C 0.9249(3) 0.9359(7) 0.87789(14) 0.0293(10) Uani 1 1 d .
C18 C 1.0328(3) 1.0045(8) 0.88359(15) 0.0378(11) Uani 1 1 d .
H18 H 1.0499 1.1310 0.9024 0.045 Uiso 1 1 calc R
C19 C 1.1145(3) 0.8911(8) 0.86234(16) 0.0417(12) Uani 1 1 d .
H19 H 1.1877 0.9365 0.8674 0.050 Uiso 1 1 calc R
C20 C 1.0902(4) 0.7117(8) 0.83370(16) 0.0407(12) Uani 1 1 d .
H20 H 1.1459 0.6327 0.8187 0.049 Uiso 1 1 calc R
C21 C 0.9836(3) 0.6493(7) 0.82721(14) 0.0333(11) Uani 1 1 d .
C22 C 0.9002(3) 0.7575(7) 0.84840(14) 0.0295(10) Uani 1 1 d .
H22 H 0.8272 0.7111 0.8430 0.035 Uiso 1 1 calc R
C23 C 0.6740(3) 1.1235(7) 0.94926(15) 0.0311(11) Uani 1 1 d .
H23A H 0.6832 1.1482 0.9846 0.037 Uiso 1 1 calc R
H23B H 0.6744 1.2678 0.9330 0.037 Uiso 1 1 calc R
F1 F 0.83419(19) 1.2732(4) 0.88757(9) 0.0435(7) Uani 1 1 d .
N1 N 0.5691(2) 1.0131(6) 0.93837(12) 0.0284(8) Uani 1 1 d .
N2 N 0.9560(4) 0.4615(6) 0.79534(13) 0.0431(10) Uani 1 1 d .
O1 O 0.5020(2) 1.3174(5) 0.88645(10) 0.0391(8) Uani 1 1 d .
O2 O 0.3941(2) 0.9762(5) 0.89494(10) 0.0383(8) Uani 1 1 d .
O3 O 1.0307(3) 0.3509(6) 0.78075(13) 0.0710(12) Uani 1 1 d .
O4 O 0.8616(3) 0.4255(6) 0.78467(12) 0.0527(10) Uani 1 1 d .
S1 S 0.49673(8) 1.08232(18) 0.89023(4) 0.0314(4) Uani 1 1 d .

loop_
_atom_site_aniso_label
_atom_site_aniso_U_11
_atom_site_aniso_U_22
_atom_site_aniso_U_33
_atom_site_aniso_U_23
_atom_site_aniso_U_13
_atom_site_aniso_U_12
C1 0.026(2) 0.030(3) 0.032(2) 0.000(2) 0.0009(19) 0.0046(19)
C2 0.033(3) 0.031(3) 0.033(2) 0.001(2) 0.001(2) -0.005(2)
C3 0.033(3) 0.035(3) 0.036(2) -0.005(2) -0.003(2) 0.003(2)
C4 0.029(2) 0.044(3) 0.027(2) -0.008(2) -0.0001(19) 0.001(2)
C5 0.038(3) 0.073(4) 0.040(3) -0.016(3) 0.001(2) -0.004(3)
C6 0.027(2) 0.048(3) 0.032(2) 0.000(2) 0.0034(19) -0.007(2)
C7 0.037(3) 0.031(3) 0.034(2) -0.001(2) -0.002(2) -0.005(2)
C8 0.040(3) 0.030(3) 0.036(2) 0.001(2) 0.004(2) -0.006(2)
C9 0.030(2) 0.028(3) 0.029(2) -0.008(2) 0.0052(19) 0.0018(19)
C10 0.038(3) 0.034(3) 0.029(2) -0.001(2) 0.011(2) -0.003(2)
C11 0.056(3) 0.042(3) 0.031(2) 0.004(2) 0.003(2) 0.000(2)
C12 0.046(3) 0.043(3) 0.046(3) 0.007(2) -0.002(2) 0.006(2)
C13 0.033(3) 0.046(3) 0.044(3) 0.004(2) 0.002(2) 0.000(2)
C14 0.032(2) 0.027(3) 0.029(2) 0.0005(19) 0.0054(19) 0.0026(19)
C15 0.030(2) 0.026(2) 0.027(2) -0.006(2) -0.0009(18) -0.003(2)
C16 0.035(3) 0.026(3) 0.030(2) 0.000(2) 0.0005(19) -0.005(2)
C17 0.030(2) 0.032(3) 0.027(2) 0.005(2) 0.0067(19) -0.001(2)
C18 0.035(3) 0.045(3) 0.033(2) 0.000(2) 0.002(2) -0.010(2)
C19 0.025(3) 0.060(4) 0.040(3) 0.005(3) 0.004(2) -0.005(2)
C20 0.034(3) 0.053(3) 0.036(2) 0.004(3) 0.009(2) 0.006(2)
C21 0.034(3) 0.040(3) 0.026(2) 0.000(2) 0.006(2) 0.003(2)
C22 0.027(2) 0.032(3) 0.030(2) 0.002(2) 0.0027(19) -0.0027(19)
C23 0.034(3) 0.026(3) 0.034(2) -0.006(2) 0.003(2) -0.0033(19)
F1 0.0485(17) 0.0282(16) 0.0546(16) 0.0067(13) 0.0106(13) -0.0053(12)
N1 0.0288(19) 0.025(2) 0.0316(19) -0.0003(16) 0.0033(15) -0.0024(16)
N2 0.051(3) 0.041(3) 0.037(2) 0.000(2) 0.006(2) 0.005(2)
O1 0.054(2) 0.0245(18) 0.0393(17) -0.0003(15) 0.0076(15) 0.0075(15)
O2 0.0259(16) 0.047(2) 0.0427(18) 0.0010(15) 0.0067(13) 0.0027(15)
O3 0.065(3) 0.080(3) 0.068(3) -0.031(2) 0.002(2) 0.032(2)
O4 0.047(2) 0.058(2) 0.053(2) -0.0144(18) 0.0039(17) -0.0075(18)
S1 0.0311(6) 0.0304(7) 0.0331(6) -0.0012(5) 0.0045(5) 0.0043(5)

loop_
_atom_type_symbol
_atom_type_description
_atom_type_scat_dispersion_real
_atom_type_scat_dispersion_imag
_atom_type_scat_source
C C 0.0033 0.0016 'International Tables Vol C Tables 4.2.6.8 and 6.1.1.4'
H H 0.0000 0.0000 'International Tables Vol C Tables 4.2.6.8 and 6.1.1.4'
N N 0.0061 0.0033 'International Tables Vol C Tables 4.2.6.8 and 6.1.1.4'
O O 0.0106 0.0060 'International Tables Vol C Tables 4.2.6.8 and 6.1.1.4'
F F 0.0171 0.0103 'International Tables Vol C Tables 4.2.6.8 and 6.1.1.4'
S S 0.1246 0.1234 'International Tables Vol C Tables 4.2.6.8 and 6.1.1.4'

loop_
_geom_angle_atom_site_label_1
_geom_angle_atom_site_label_2
_geom_angle_atom_site_label_3
_geom_angle
C7 C1 C2 119.5(4)
C7 C1 S1 120.0(3)
C2 C1 S1 120.5(3)
C3 C2 C1 119.7(4)
C3 C2 H2 120.2
C1 C2 H2 120.2
C2 C3 C4 121.5(4)
C2 C3 H3 119.2
C4 C3 H3 119.2
C3 C4 C6 118.4(4)
C3 C4 C5 121.0(4)
C6 C4 C5 120.6(4)
C4 C5 H5A 110.0
C4 C5 H5B 111.5
H5A C5 H5B 104.7
C4 C5 H5C 117.0
H5A C5 H5C 100.5
H5B C5 H5C 112.0
C7 C6 C4 121.0(4)
C7 C6 H6 119.5
C4 C6 H6 119.5
C6 C7 C1 119.8(4)
C6 C7 H7 120.1
C1 C7 H7 120.1
N1 C8 C9 111.2(3)
N1 C8 H8A 109.4
C9 C8 H8A 109.4
N1 C8 H8B 109.4
C9 C8 H8B 109.4
H8A C8 H8B 108.0
C10 C9 C8 121.9(4)
C10 C9 C14 122.5(4)
C8 C9 C14 115.6(3)
C9 C10 C11 125.7(4)
C9 C10 H10 117.2
C11 C10 H10 117.2
C10 C11 C12 111.3(3)
C10 C11 H11A 109.4
C12 C11 H11A 109.4
C10 C11 H11B 109.4
C12 C11 H11B 109.4
H11A C11 H11B 108.0
C13 C12 C11 110.9(4)
C13 C12 H12A 109.5
C11 C12 H12A 109.5
C13 C12 H12B 109.5
C11 C12 H12B 109.5
H12A C12 H12B 108.0
C12 C13 C14 110.9(4)
C12 C13 H13A 109.5
C14 C13 H13A 109.5
C12 C13 H13B 109.5
C14 C13 H13B 109.5
H13A C13 H13B 108.0
C9 C14 C15 109.5(3)
C9 C14 C13 109.6(3)
C15 C14 C13 110.5(3)
C9 C14 H14 109.1
C15 C14 H14 109.1
C13 C14 H14 109.1
C16 C15 C23 123.9(4)
C16 C15 C14 122.6(4)
C23 C15 C14 113.5(3)
C15 C16 F1 118.1(4)
C15 C16 C17 130.0(4)
F1 C16 C17 111.9(3)
C22 C17 C18 119.2(4)
C22 C17 C16 119.9(4)
C18 C17 C16 120.9(4)
C19 C18 C17 120.8(4)
C19 C18 H18 119.6
C17 C18 H18 119.6
C20 C19 C18 120.0(4)
C20 C19 H19 120.0
C18 C19 H19 120.0
C19 C20 C21 118.7(4)
C19 C20 H20 120.7
C21 C20 H20 120.7
C22 C21 C20 122.8(4)
C22 C21 N2 118.0(4)
C20 C21 N2 119.3(4)
C21 C22 C17 118.5(4)
C21 C22 H22 120.8
C17 C22 H22 120.8
N1 C23 C15 110.7(3)
N1 C23 H23A 109.5
C15 C23 H23A 109.5
N1 C23 H23B 109.5
C15 C23 H23B 109.5
H23A C23 H23B 108.1
C23 N1 C8 115.1(3)
C23 N1 S1 119.6(3)
C8 N1 S1 115.5(3)
O4 N2 O3 123.4(4)
O4 N2 C21 118.8(4)
O3 N2 C21 117.8(4)
O2 S1 O1 119.97(18)
O2 S1 N1 105.38(17)
O1 S1 N1 107.04(19)
O2 S1 C1 107.82(19)
O1 S1 C1 107.24(19)
N1 S1 C1 109.05(18)

loop_
_geom_bond_atom_site_label_1
_geom_bond_atom_site_label_2
_geom_bond_distance
C1 C7 1.392(5)
C1 C2 1.393(6)
C1 S1 1.761(4)
C2 C3 1.378(5)
C2 H2 0.9500
C3 C4 1.380(6)
C3 H3 0.9500
C4 C6 1.392(6)
C4 C5 1.494(6)
C5 H5A 0.9695
C5 H5B 0.8416
C5 H5C 0.9365
C6 C7 1.381(6)
C6 H6 0.9500
C7 H7 0.9500
C8 N1 1.485(5)
C8 C9 1.500(6)
C8 H8A 0.9900
C8 H8B 0.9900
C9 C10 1.329(5)
C9 C14 1.518(5)
C10 C11 1.487(6)
C10 H10 0.9500
C11 C12 1.524(6)
C11 H11A 0.9900
C11 H11B 0.9900
C12 C13 1.520(6)
C12 H12A 0.9900
C12 H12B 0.9900
C13 C14 1.540(6)
C13 H13A 0.9900
C13 H13B 0.9900
C14 C15 1.531(6)
C14 H14 1.0000
C15 C16 1.325(5)
C15 C23 1.501(5)
C16 F1 1.379(5)
C16 C17 1.476(5)
C17 C22 1.387(6)
C17 C18 1.399(5)
C18 C19 1.375(6)
C18 H18 0.9500
C19 C20 1.378(6)
C19 H19 0.9500
C20 C21 1.375(6)
C20 H20 0.9500
C21 C22 1.375(5)
C21 N2 1.477(6)
C22 H22 0.9500
C23 N1 1.480(5)
C23 H23A 0.9900
C23 H23B 0.9900
N1 S1 1.628(3)
N2 O4 1.210(4)
N2 O3 1.225(4)
O1 S1 1.441(3)
O2 S1 1.434(3)
